data_7116794
loop_
_publ_author_name
'Vincent Cesar'
'Valentina Mallardo'
'Adela Nano'
'Georges Dahm'
'Noel Lugan'
'Guy Lavigne'
'Stephane Bellemin-Laponnaz'

_publ_section_title
;
 IMes-acac: hybrid combination of diaminocarbene and acetylacetonato
 sub-units into a new anionic ambidentate NHC ligand
;
_journal_name_full Chem.Commun.
_journal_page_first 5271
_journal_paper_doi 10.1039/C4cc08641D
_journal_volume 51
_journal_year 2015
_chemical_formula_moiety 'C50 H62 Cu N4 O2, B F4'
_chemical_formula_sum 'C50 H62 B Cu F4 N4 O2'
_chemical_formula_weight 901.40
_space_group_crystal_system triclinic
_space_group_IT_number 2
_space_group_name_H-M_alt 'P -1'
_symmetry_Int_Tables_number 2
_symmetry_space_group_name_Hall '-P 1'
_symmetry_space_group_name_H-M 'P -1'
_atom_sites_solution_hydrogens geom
_atom_sites_solution_primary direct
_atom_sites_solution_secondary difmap
_audit_creation_date 2012-05-31T08:37:06-00:00
_audit_creation_method 'WinGX routine CIF_UPDATE'
_audit_update_record
;
2014-10-29 deposited with the CCDC.
2014-11-26 downloaded from the CCDC.
;
_cell_angle_alpha 96.931(5)
_cell_angle_beta 91.874(5)
_cell_angle_gamma 102.560(5)
_cell_formula_units_Z 4
_cell_length_a 10.373(5)
_cell_length_b 18.414(5)
_cell_length_c 26.739(5)
_cell_measurement_reflns_used 9218
_cell_measurement_temperature 173(2)
_cell_measurement_theta_max 37.58
_cell_measurement_theta_min 2.31
_cell_measurement_wavelength 0.71073
_cell_volume 4940(3)
_computing_structure_refinement 'SHELXL-97 (Sheldrick, 2008)'
_diffrn_ambient_temperature 173(2)
_diffrn_measured_fraction_theta_full 0.995
_diffrn_measured_fraction_theta_max 0.995
_diffrn_measurement_device_type 'Bruker APEX II'
_diffrn_measurement_method 'phi and omega scans'
_diffrn_radiation_monochromator graphite
_diffrn_radiation_probe x-ray
_diffrn_radiation_type MoK\a
_diffrn_radiation_wavelength 0.71073
_diffrn_reflns_av_R_equivalents 0.0348
_diffrn_reflns_av_unetI/netI 0.0186
_diffrn_reflns_limit_h_max 12
_diffrn_reflns_limit_h_min -12
_diffrn_reflns_limit_k_max 23
_diffrn_reflns_limit_k_min -23
_diffrn_reflns_limit_l_max 33
_diffrn_reflns_limit_l_min -33
_diffrn_reflns_number 252488
_diffrn_reflns_theta_full 25.242
_diffrn_reflns_theta_max 26.372
_diffrn_reflns_theta_min 2.083
_diffrn_standards_decay_% 0
_diffrn_standards_interval_count 0
_diffrn_standards_number 0
_exptl_absorpt_coefficient_mu 0.498
_exptl_absorpt_correction_T_max 0.746
_exptl_absorpt_correction_T_min 0.702
_exptl_absorpt_correction_type multi-scan
_exptl_absorpt_process_details
;
SADABS, Sheldrick, Bruker, 2000
;
_exptl_crystal_colour yellow
_exptl_crystal_density_diffrn 1.212
_exptl_crystal_density_method 'not measured'
_exptl_crystal_description block
_exptl_crystal_F_000 1904
_exptl_crystal_size_max 0.5
_exptl_crystal_size_mid 0.1
_exptl_crystal_size_min 0.1
_refine_diff_density_max 2.159
_refine_diff_density_min -1.040
_refine_diff_density_rms 0.082
_refine_ls_extinction_method none
_refine_ls_goodness_of_fit_ref 1.031
_refine_ls_hydrogen_treatment riding
_refine_ls_matrix_type full
_refine_ls_number_parameters 1147
_refine_ls_number_reflns 20073
_refine_ls_number_restraints 88
_refine_ls_restrained_S_all 1.039
_refine_ls_R_factor_all 0.0762
_refine_ls_R_factor_gt 0.0609
_refine_ls_shift/su_max 0.002
_refine_ls_shift/su_mean 0.000
_refine_ls_structure_factor_coef Fsqd
_refine_ls_weighting_details 'calc w=1/[\s^2^(Fo^2^)+(0.0956P)^2^+6.7163P] where P=(Fo^2^+2Fc^2^)/3'
_refine_ls_weighting_scheme calc
_refine_ls_wR_factor_gt 0.1747
_refine_ls_wR_factor_ref 0.1924
_reflns_number_gt 16147
_reflns_number_total 20073
_reflns_threshold_expression >2\s(I)
_cod_data_source_file c4cc08641d2-2.cif
_cod_data_source_block complex_4
_cod_database_code 7116794
_publcif_datablock.id {409fa4f3-9645-409e-ac99-951d64c6d0ed}

loop_
_symmetry_equiv_pos_as_xyz
'x, y, z'
'-x, -y, -z'

loop_
_atom_site_label
_atom_site_type_symbol
_atom_site_fract_x
_atom_site_fract_y
_atom_site_fract_z
_atom_site_U_iso_or_equiv
_atom_site_adp_type
_atom_site_occupancy
_atom_site_site_symmetry_order
_atom_site_calc_flag
_atom_site_refinement_flags_posn
_atom_site_refinement_flags_adp
C1A C -0.2262(3) 0.13692(19) 0.42611(11) 0.0385(7) Uani 1 1 d . .
H1A H -0.2882 0.1049 0.4030 0.046 Uiso 1 1 calc R U
C1B C 0.7556(3) 0.31390(17) 1.13623(10) 0.0316(6) Uani 1 1 d . .
H1B H 0.8169 0.3323 1.1634 0.038 Uiso 1 1 calc R U
C2A C -0.1324(3) 0.20735(18) 0.49796(11) 0.0344(6) Uani 1 1 d . .
C2B C 0.6669(3) 0.28060(15) 1.05686(10) 0.0266(5) Uani 1 1 d . .
C3A C -0.0378(3) 0.21223(17) 0.46061(10) 0.0320(6) Uani 1 1 d . .
C3B C 0.5664(3) 0.26379(15) 1.09086(10) 0.0264(5) Uani 1 1 d . .
C4A C 0.0919(3) 0.25702(17) 0.46795(10) 0.0305(6) Uani 1 1 d . .
C4B C 0.4318(3) 0.22971(15) 1.07651(10) 0.0269(5) Uani 1 1 d . .
C5A C 0.1844(3) 0.2660(2) 0.42603(11) 0.0401(7) Uani 1 1 d . .
H5A1 H 0.2649 0.3013 0.4382 0.060 Uiso 1 1 calc R U
H5A2 H 0.1435 0.2840 0.3987 0.060 Uiso 1 1 calc R U
H5A3 H 0.2039 0.2184 0.4143 0.060 Uiso 1 1 calc R U
C5B C 0.3295(3) 0.20953(19) 1.11428(11) 0.0365(7) Uani 1 1 d . .
H5B1 H 0.3075 0.2544 1.1303 0.055 Uiso 1 1 calc R U
H5B2 H 0.3644 0.1845 1.1393 0.055 Uiso 1 1 calc R U
H5B3 H 0.2515 0.1769 1.0973 0.055 Uiso 1 1 calc R U
C6A C -0.3733(3) 0.14326(19) 0.49784(11) 0.0384(7) Uani 1 1 d . .
C6B C 0.9143(3) 0.33831(16) 1.06990(10) 0.0306(6) Uani 1 1 d . .
C7A C -0.3927(4) 0.09220(19) 0.53230(12) 0.0458(8) Uani 1 1 d . .
C7B C 0.9957(3) 0.28764(17) 1.06237(11) 0.0332(6) Uani 1 1 d . .
C8A C -0.5144(4) 0.0801(2) 0.55459(13) 0.0564(10) Uani 1 1 d . .
H8A H -0.5305 0.0455 0.5776 0.068 Uiso 1 1 calc R U
C8B C 1.1218(3) 0.3141(2) 1.04723(12) 0.0393(7) Uani 1 1 d . .
H8B H 1.1778 0.2810 1.0421 0.047 Uiso 1 1 calc R U
C9A C -0.6107(4) 0.1172(2) 0.54380(14) 0.0579(11) Uani 1 1 d . .
C9B C 1.1666(3) 0.3872(2) 1.03954(13) 0.0468(8) Uani 1 1 d . .
C10A C -0.5857(4) 0.1696(3) 0.51040(15) 0.0583(10) Uani 1 1 d . .
H10A H -0.6499 0.1959 0.5035 0.070 Uiso 1 1 calc R U
C10B C 1.0826(4) 0.4356(2) 1.04673(18) 0.0646(12) Uani 1 1 d . .
H10B H 1.1120 0.4852 1.0410 0.078 Uiso 1 1 calc R U
C11A C -0.4663(3) 0.1841(2) 0.48685(13) 0.0491(8) Uani 1 1 d . .
C11B C 0.9543(4) 0.4124(2) 1.06241(16) 0.0543(10) Uani 1 1 d . .
C12A C -0.2869(5) 0.0517(2) 0.54604(17) 0.0650(11) Uani 1 1 d . .
H12A H -0.2095 0.0877 0.5606 0.097 Uiso 1 1 calc R U
H12B H -0.2648 0.0235 0.5162 0.097 Uiso 1 1 calc R U
H12C H -0.3193 0.0182 0.5700 0.097 Uiso 1 1 calc R U
C12B C 0.9501(4) 0.2079(2) 1.07094(19) 0.0609(11) Uani 1 1 d . .
H12D H 1.0063 0.1784 1.0546 0.091 Uiso 1 1 calc R U
H12E H 0.8607 0.1891 1.0573 0.091 Uiso 1 1 calc R U
H12F H 0.9540 0.2047 1.1065 0.091 Uiso 1 1 calc R U
C13A C -0.7427(5) 0.1002(3) 0.5671(2) 0.0877(18) Uani 1 1 d . .
H13A H -0.7738 0.1455 0.5741 0.131 Uiso 1 1 calc R U
H13B H -0.7329 0.0795 0.5979 0.131 Uiso 1 1 calc R U
H13C H -0.8052 0.0646 0.5440 0.131 Uiso 1 1 calc R U
C13B C 1.3067(4) 0.4140(3) 1.02350(18) 0.0698(13) Uani 1 1 d . .
H13D H 1.3686 0.4019 1.0469 0.105 Uiso 1 1 calc R U
H13E H 1.3251 0.4674 1.0232 0.105 Uiso 1 1 calc R U
H13F H 1.3148 0.3897 0.9903 0.105 Uiso 1 1 calc R U
C14A C -0.4371(4) 0.2431(3) 0.4519(2) 0.0813(16) Uani 1 1 d . .
H14A H -0.4460 0.2194 0.4176 0.122 Uiso 1 1 calc R U
H14B H -0.3485 0.2723 0.4594 0.122 Uiso 1 1 calc R U
H14C H -0.4983 0.2754 0.4564 0.122 Uiso 1 1 calc R U
C14B C 0.8659(6) 0.4661(3) 1.0729(3) 0.111(3) Uani 1 1 d . .
H14D H 0.7832 0.4472 1.0536 0.166 Uiso 1 1 calc R U
H14E H 0.9075 0.5140 1.0636 0.166 Uiso 1 1 calc R U
H14F H 0.8504 0.4715 1.1082 0.166 Uiso 1 1 calc R U
C15A C -0.0520(3) 0.15612(19) 0.36676(11) 0.0377(7) Uani 1 1 d . .
C15B C 0.5713(3) 0.27459(17) 1.18796(10) 0.0327(6) Uani 1 1 d . .
C16A C 0.0187(3) 0.10136(19) 0.35659(13) 0.0439(8) Uani 1 1 d . .
C16B C 0.5862(3) 0.21195(19) 1.20990(11) 0.0379(7) Uani 1 1 d . .
C17A C 0.0695(4) 0.0950(2) 0.30841(14) 0.0513(9) Uani 1 1 d . .
H17A H 0.1169 0.0583 0.2999 0.062 Uiso 1 1 calc R U
C17B C 0.5231(4) 0.2008(2) 1.25475(12) 0.0488(9) Uani 1 1 d . .
H17B H 0.5315 0.1597 1.2707 0.059 Uiso 1 1 calc R U
C18A C 0.0507(4) 0.1420(2) 0.27353(13) 0.0512(9) Uani 1 1 d . .
C18B C 0.4495(4) 0.2486(2) 1.27586(12) 0.0532(10) Uani 1 1 d . .
C19A C -0.0212(4) 0.1952(2) 0.28543(12) 0.0502(9) Uani 1 1 d . .
H19A H -0.0340 0.2263 0.2617 0.060 Uiso 1 1 calc R U
C19B C 0.4385(4) 0.3108(2) 1.25290(13) 0.0512(9) Uani 1 1 d . .
H19B H 0.3887 0.3432 1.2674 0.061 Uiso 1 1 calc R U
C20A C -0.0758(3) 0.2038(2) 0.33232(11) 0.0441(8) Uani 1 1 d . .
C20B C 0.5005(3) 0.32576(19) 1.20859(12) 0.0403(7) Uani 1 1 d . .
C21A C 0.0440(5) 0.0522(2) 0.39486(17) 0.0629(11) Uani 1 1 d . .
H21A H 0.0767 0.0827 0.4263 0.094 Uiso 1 1 calc R U
H21B H 0.1083 0.0248 0.3831 0.094 Uiso 1 1 calc R U
H21C H -0.0370 0.0176 0.3997 0.094 Uiso 1 1 calc R U
C21B C 0.6639(4) 0.1576(2) 1.18645(14) 0.0516(9) Uani 1 1 d . .
H21D H 0.6285 0.1386 1.1526 0.077 Uiso 1 1 calc R U
H21E H 0.6576 0.1166 1.2060 0.077 Uiso 1 1 calc R U
H21F H 0.7550 0.1828 1.1858 0.077 Uiso 1 1 calc R U
C22A C 0.1136(5) 0.1363(3) 0.22305(15) 0.0738(14) Uani 1 1 d . .
H22A H 0.0778 0.0878 0.2044 0.111 Uiso 1 1 calc R U
H22B H 0.2076 0.1430 0.2287 0.111 Uiso 1 1 calc R U
H22C H 0.0952 0.1745 0.2042 0.111 Uiso 1 1 calc R U
C22B C 0.3800(5) 0.2349(3) 1.32381(14) 0.0804(16) Uani 1 1 d . .
H22D H 0.2870 0.2316 1.3178 0.121 Uiso 1 1 calc R U
H22E H 0.4155 0.2757 1.3499 0.121 Uiso 1 1 calc R U
H22F H 0.3934 0.1889 1.3342 0.121 Uiso 1 1 calc R U
C23A C -0.1525(4) 0.2638(3) 0.34419(14) 0.0635(11) Uani 1 1 d . .
H23A H -0.2452 0.2410 0.3436 0.095 Uiso 1 1 calc R U
H23B H -0.1378 0.2980 0.3195 0.095 Uiso 1 1 calc R U
H23C H -0.1235 0.2906 0.3771 0.095 Uiso 1 1 calc R U
C23B C 0.4904(5) 0.3943(2) 1.18494(16) 0.0612(10) Uani 1 1 d . .
H23D H 0.4333 0.4206 1.2037 0.092 Uiso 1 1 calc R U
H23E H 0.4547 0.3797 1.1507 0.092 Uiso 1 1 calc R U
H23F H 0.5767 0.4266 1.1853 0.092 Uiso 1 1 calc R U
C24A C 0.0545(3) 0.36610(16) 0.63835(10) 0.0277(5) Uani 1 1 d . .
C24B C 0.4642(2) 0.18556(14) 0.89684(10) 0.0237(5) Uani 1 1 d . .
C25A C 0.0564(3) 0.46129(18) 0.70139(11) 0.0379(7) Uani 1 1 d . .
H25A H 0.0546 0.5086 0.7177 0.045 Uiso 1 1 calc R U
C25B C 0.4282(3) 0.17859(16) 0.81207(10) 0.0315(6) Uani 1 1 d . .
H25B H 0.4161 0.1932 0.7805 0.038 Uiso 1 1 calc R U
C26A C 0.0650(3) 0.40016(18) 0.72319(11) 0.0372(7) Uani 1 1 d . .
H26A H 0.0710 0.3972 0.7576 0.045 Uiso 1 1 calc R U
C26B C 0.4255(3) 0.10873(16) 0.82206(10) 0.0304(6) Uani 1 1 d . .
H26B H 0.4118 0.0654 0.7989 0.037 Uiso 1 1 calc R U
C27A C 0.0424(3) 0.48848(17) 0.61186(11) 0.0334(6) Uani 1 1 d . .
C27B C 0.4455(3) 0.30283(15) 0.86441(10) 0.0281(6) Uani 1 1 d . .
C28A C -0.0820(3) 0.5001(2) 0.59803(13) 0.0447(8) Uani 1 1 d . .
C28B C 0.5608(3) 0.35814(17) 0.86275(12) 0.0359(6) Uani 1 1 d . .
C29A C -0.0868(4) 0.5475(2) 0.56162(14) 0.0493(9) Uani 1 1 d . .
H29A H -0.1679 0.5567 0.5516 0.059 Uiso 1 1 calc R U
C29B C 0.5480(4) 0.43228(18) 0.87082(15) 0.0513(9) Uani 1 1 d . .
H29B H 0.6223 0.4709 0.8703 0.062 Uiso 1 1 calc R U
C30A C 0.0258(4) 0.58113(19) 0.53997(14) 0.0477(8) Uani 1 1 d . .
H30A H 0.0200 0.6123 0.5155 0.057 Uiso 1 1 calc R U
C30B C 0.4275(5) 0.4494(2) 0.87957(18) 0.0630(12) Uani 1 1 d . .
H30B H 0.4219 0.4994 0.8859 0.076 Uiso 1 1 calc R U
C31A C 0.1473(4) 0.56869(18) 0.55447(13) 0.0432(7) Uani 1 1 d . .
H31A H 0.2228 0.5919 0.5398 0.052 Uiso 1 1 calc R U
C31B C 0.3154(4) 0.3938(2) 0.87908(15) 0.0497(9) Uani 1 1 d . .
H31B H 0.2344 0.4065 0.8840 0.060 Uiso 1 1 calc R U
C32A C 0.1581(3) 0.52189(17) 0.59081(12) 0.0353(6) Uani 1 1 d . .
C32B C 0.3211(3) 0.31817(17) 0.87126(11) 0.0338(6) Uani 1 1 d . .
C33A C -0.2081(4) 0.4586(3) 0.61844(17) 0.0652(12) Uani 1 1 d . .
H33A H -0.1827 0.4328 0.6459 0.078 Uiso 1 1 calc R U
C33B C 0.6941(3) 0.33893(18) 0.85377(13) 0.0408(7) Uani 1 1 d . .
H33B H 0.6767 0.2863 0.8385 0.049 Uiso 1 1 calc R U
C34A C -0.2864(5) 0.3992(3) 0.5776(2) 0.0830(15) Uani 1 1 d . .
H34A H -0.3153 0.4232 0.5507 0.124 Uiso 1 1 calc R U
H34B H -0.3620 0.3705 0.5916 0.124 Uiso 1 1 calc R U
H34C H -0.2312 0.3665 0.5647 0.124 Uiso 1 1 calc R U
C34B C 0.7710(4) 0.3856(3) 0.81677(19) 0.0712(13) Uani 1 1 d . .
H34D H 0.7172 0.3808 0.7861 0.107 Uiso 1 1 calc R U
H34E H 0.8499 0.3681 0.8095 0.107 Uiso 1 1 calc R U
H34F H 0.7945 0.4373 0.8314 0.107 Uiso 1 1 calc R U
C35A C -0.2907(4) 0.5128(4) 0.64015(19) 0.0841(17) Uani 1 1 d . .
H35A H -0.2379 0.5497 0.6654 0.126 Uiso 1 1 calc R U
H35B H -0.3661 0.4855 0.6551 0.126 Uiso 1 1 calc R U
H35C H -0.3200 0.5373 0.6136 0.126 Uiso 1 1 calc R U
C35B C 0.7750(5) 0.3452(3) 0.90293(18) 0.0723(13) Uani 1 1 d . .
H35D H 0.8020 0.3970 0.9172 0.108 Uiso 1 1 calc R U
H35E H 0.8519 0.3252 0.8967 0.108 Uiso 1 1 calc R U
H35F H 0.7224 0.3174 0.9261 0.108 Uiso 1 1 calc R U
C36A C 0.2931(3) 0.50941(19) 0.60645(13) 0.0415(7) Uani 1 1 d . .
H36A H 0.2795 0.4705 0.6289 0.050 Uiso 1 1 calc R U
C36B C 0.1965(3) 0.25687(18) 0.87153(11) 0.0362(6) Uani 1 1 d . .
H36B H 0.2203 0.2086 0.8622 0.043 Uiso 1 1 calc R U
C37A C 0.3621(4) 0.4821(3) 0.56153(18) 0.0689(12) Uani 1 1 d . .
H37A H 0.3853 0.5214 0.5407 0.103 Uiso 1 1 calc R U
H37B H 0.3041 0.4393 0.5423 0.103 Uiso 1 1 calc R U
H37C H 0.4409 0.4680 0.5730 0.103 Uiso 1 1 calc R U
C37B C 0.0902(4) 0.2634(3) 0.83284(15) 0.0617(11) Uani 1 1 d . .
H37D H 0.0610 0.3089 0.8421 0.093 Uiso 1 1 calc R U
H37E H 0.0166 0.2212 0.8318 0.093 Uiso 1 1 calc R U
H37F H 0.1258 0.2641 0.8002 0.093 Uiso 1 1 calc R U
C38A C 0.3770(5) 0.5808(3) 0.6359(2) 0.0849(17) Uani 1 1 d . .
H38A H 0.3950 0.6193 0.6142 0.127 Uiso 1 1 calc R U
H38B H 0.4588 0.5711 0.6481 0.127 Uiso 1 1 calc R U
H38C H 0.3301 0.5971 0.6639 0.127 Uiso 1 1 calc R U
C38B C 0.1457(3) 0.2570(2) 0.92431(13) 0.0484(8) Uani 1 1 d . .
H38D H 0.2142 0.2515 0.9476 0.073 Uiso 1 1 calc R U
H38E H 0.0704 0.2161 0.9243 0.073 Uiso 1 1 calc R U
H38F H 0.1204 0.3036 0.9343 0.073 Uiso 1 1 calc R U
C39A C 0.0789(3) 0.26813(16) 0.69136(10) 0.0298(6) Uani 1 1 d . .
C39B C 0.4496(3) 0.05109(14) 0.90068(10) 0.0258(5) Uani 1 1 d . .
C40A C -0.0319(3) 0.21353(18) 0.69995(11) 0.0375(7) Uani 1 1 d . .
C40B C 0.5657(3) 0.02497(16) 0.90264(11) 0.0306(6) Uani 1 1 d . .
C41A C -0.0117(4) 0.1425(2) 0.70493(14) 0.0494(9) Uani 1 1 d . .
H41A H -0.0833 0.1046 0.7103 0.059 Uiso 1 1 calc R U
C41B C 0.5651(3) -0.03605(17) 0.92921(12) 0.0368(7) Uani 1 1 d . .
H41B H 0.6410 -0.0549 0.9314 0.044 Uiso 1 1 calc R U
C42A C 0.1116(4) 0.1273(2) 0.70211(14) 0.0513(9) Uani 1 1 d . .
H42A H 0.1225 0.0792 0.7054 0.062 Uiso 1 1 calc R U
C42B C 0.4539(3) -0.06871(16) 0.95218(11) 0.0350(6) Uani 1 1 d . .
H42B H 0.4558 -0.1091 0.9698 0.042 Uiso 1 1 calc R U
C43A C 0.2202(4) 0.1826(2) 0.69450(12) 0.0431(7) Uani 1 1 d . .
H43A H 0.3034 0.1715 0.6930 0.052 Uiso 1 1 calc R U
C43B C 0.3403(3) -0.04208(15) 0.94926(11) 0.0328(6) Uani 1 1 d . .
H43B H 0.2661 -0.0648 0.9648 0.039 Uiso 1 1 calc R U
C44A C 0.2064(3) 0.25461(18) 0.68900(10) 0.0338(6) Uani 1 1 d . .
C44B C 0.3347(3) 0.01871(15) 0.92322(10) 0.0283(6) Uani 1 1 d . .
C45A C -0.1693(3) 0.2305(2) 0.70353(13) 0.0471(8) Uani 1 1 d . .
H45A H -0.1588 0.2850 0.7097 0.057 Uiso 1 1 calc R U
C45B C 0.6885(3) 0.06250(19) 0.87865(14) 0.0416(7) Uani 1 1 d . .
H45B H 0.6651 0.1015 0.8606 0.050 Uiso 1 1 calc R U
C46A C -0.2531(4) 0.2014(3) 0.65410(15) 0.0754(15) Uani 1 1 d . .
H46A H -0.2074 0.2224 0.6267 0.113 Uiso 1 1 calc R U
H46B H -0.3365 0.2158 0.6564 0.113 Uiso 1 1 calc R U
H46C H -0.2681 0.1476 0.6482 0.113 Uiso 1 1 calc R U
C46B C 0.7357(4) 0.0075(3) 0.84012(18) 0.0686(12) Uani 1 1 d . .
H46D H 0.7609 -0.0310 0.8568 0.103 Uiso 1 1 calc R U
H46E H 0.8105 0.0338 0.8243 0.103 Uiso 1 1 calc R U
H46F H 0.6656 -0.0147 0.8150 0.103 Uiso 1 1 calc R U
C47A C -0.2430(4) 0.1962(3) 0.74680(14) 0.0634(11) Uani 1 1 d . .
H47A H -0.2574 0.1425 0.7407 0.095 Uiso 1 1 calc R U
H47B H -0.3266 0.2103 0.7489 0.095 Uiso 1 1 calc R U
H47C H -0.1911 0.2143 0.7780 0.095 Uiso 1 1 calc R U
C47B C 0.7973(4) 0.1009(3) 0.9186(2) 0.0763(14) Uani 1 1 d . .
H47D H 0.7666 0.1378 0.9407 0.114 Uiso 1 1 calc R U
H47E H 0.8736 0.1249 0.9025 0.114 Uiso 1 1 calc R U
H47F H 0.8204 0.0642 0.9377 0.114 Uiso 1 1 calc R U
C48A C 0.3252(3) 0.3157(2) 0.68035(12) 0.0415(7) Uani 1 1 d . .
H48A H 0.2923 0.3617 0.6806 0.050 Uiso 1 1 calc R U
C48B C 0.2078(3) 0.04680(18) 0.91877(13) 0.0375(7) Uani 1 1 d . .
H48B H 0.2308 0.0963 0.9072 0.045 Uiso 1 1 calc R U
C49A C 0.3754(5) 0.3007(3) 0.6277(2) 0.0811(15) Uani 1 1 d . .
H49A H 0.4430 0.3429 0.6217 0.122 Uiso 1 1 calc R U
H49B H 0.3034 0.2932 0.6027 0.122 Uiso 1 1 calc R U
H49C H 0.4112 0.2566 0.6255 0.122 Uiso 1 1 calc R U
C49B C 0.1126(4) -0.0050(3) 0.8788(2) 0.0804(15) Uani 1 1 d . .
H49D H 0.1547 -0.0083 0.8474 0.121 Uiso 1 1 calc R U
H49E H 0.0351 0.0147 0.8744 0.121 Uiso 1 1 calc R U
H49F H 0.0877 -0.0540 0.8891 0.121 Uiso 1 1 calc R U
C50A C 0.4320(6) 0.3319(4) 0.7221(2) 0.105(2) Uani 1 1 d . .
H50A H 0.3962 0.3467 0.7534 0.157 Uiso 1 1 calc R U
H50B H 0.5027 0.3717 0.7149 0.157 Uiso 1 1 calc R U
H50C H 0.4652 0.2877 0.7247 0.157 Uiso 1 1 calc R U
C50B C 0.1452(4) 0.0565(3) 0.96929(16) 0.0623(11) Uani 1 1 d . .
H50D H 0.0685 0.0769 0.9651 0.093 Uiso 1 1 calc R U
H50E H 0.2080 0.0900 0.9934 0.093 Uiso 1 1 calc R U
H50F H 0.1195 0.0086 0.9812 0.093 Uiso 1 1 calc R U
N1A N -0.2484(2) 0.15896(15) 0.47424(9) 0.0370(6) Uani 1 1 d . .
N1B N 0.7836(2) 0.31266(13) 1.08745(8) 0.0294(5) Uani 1 1 d . .
N2A N -0.1045(2) 0.16704(15) 0.41651(9) 0.0357(6) Uani 1 1 d . .
N2B N 0.6292(2) 0.28548(14) 1.13999(8) 0.0295(5) Uani 1 1 d . .
N3A N 0.0507(2) 0.43936(14) 0.64949(9) 0.0307(5) Uani 1 1 d . .
N3B N 0.4526(2) 0.22506(12) 0.85777(8) 0.0244(4) Uani 1 1 d . .
N4A N 0.0630(2) 0.34243(13) 0.68445(8) 0.0287(5) Uani 1 1 d . .
N4B N 0.4470(2) 0.11403(12) 0.87374(8) 0.0238(4) Uani 1 1 d . .
O1A O -0.1277(2) 0.23711(14) 0.54239(8) 0.0416(5) Uani 1 1 d . .
O1B O 0.66596(19) 0.27161(12) 1.00985(7) 0.0336(4) Uani 1 1 d . .
O2A O 0.13319(19) 0.29260(12) 0.51054(7) 0.0343(4) Uani 1 1 d . .
O2B O 0.39479(19) 0.21499(12) 1.03036(7) 0.0313(4) Uani 1 1 d . .
Cu1A Cu 0.04155(4) 0.31031(2) 0.57427(2) 0.03464(11) Uani 1 1 d . .
Cu1B Cu 0.50009(4) 0.22027(2) 0.96615(2) 0.03357(11) Uani 1 1 d . .
B1A B 0.4884(3) -0.00172(15) 0.69092(9) 0.123(3) Uani 1 1 d D U
B1B B 1.0727(2) 0.38189(13) 1.21070(10) 0.0749(15) Uani 1 1 d D U
F1A F 0.4469(7) -0.02418(17) 0.73617(9) 0.202(3) Uani 1 1 d D U
F1B F 0.9834(3) 0.42396(15) 1.19947(14) 0.1374(17) Uani 1 1 d D U
F2A F 0.6246(3) 0.0119(3) 0.6915(2) 0.287(4) Uani 1 1 d D U
F2B F 1.0253(3) 0.30832(12) 1.18977(10) 0.1056(11) Uani 1 1 d D U
F3A F 0.4351(4) -0.0575(2) 0.65217(10) 0.163(2) Uani 1 1 d D U
F3B F 1.1918(3) 0.4099(2) 1.1911(2) 0.251(4) Uani 1 1 d D U
F4A F 0.4477(5) 0.06300(19) 0.68409(15) 0.1573(19) Uani 1 1 d D U
F4B F 1.0906(6) 0.3855(2) 1.26227(11) 0.235(3) Uani 1 1 d D U

loop_
_atom_site_aniso_label
_atom_site_aniso_U_11
_atom_site_aniso_U_22
_atom_site_aniso_U_33
_atom_site_aniso_U_23
_atom_site_aniso_U_13
_atom_site_aniso_U_12
C1A 0.0346(16) 0.0472(18) 0.0271(14) -0.0042(13) 0.0012(12) 0.0002(13)
C1B 0.0302(14) 0.0387(15) 0.0232(13) 0.0015(11) 0.0010(10) 0.0029(12)
C2A 0.0324(15) 0.0430(17) 0.0251(14) -0.0012(12) -0.0011(11) 0.0058(12)
C2B 0.0278(13) 0.0282(13) 0.0244(13) 0.0050(10) 0.0026(10) 0.0064(10)
C3A 0.0300(14) 0.0413(16) 0.0219(13) -0.0016(11) -0.0003(10) 0.0055(12)
C3B 0.0272(13) 0.0321(14) 0.0207(12) 0.0041(10) 0.0026(10) 0.0076(11)
C4A 0.0301(14) 0.0372(15) 0.0255(13) 0.0016(11) 0.0016(11) 0.0119(12)
C4B 0.0277(13) 0.0267(13) 0.0281(13) 0.0049(10) 0.0026(10) 0.0088(10)
C5A 0.0321(15) 0.055(2) 0.0299(15) -0.0006(13) 0.0054(12) 0.0057(14)
C5B 0.0269(14) 0.0497(18) 0.0320(15) 0.0070(13) 0.0045(11) 0.0056(13)
C6A 0.0332(15) 0.0470(18) 0.0275(14) -0.0017(13) 0.0056(12) -0.0045(13)
C6B 0.0277(14) 0.0354(15) 0.0252(13) 0.0009(11) 0.0064(10) 0.0002(11)
C7A 0.056(2) 0.0398(17) 0.0322(16) -0.0043(13) 0.0038(14) -0.0046(15)
C7B 0.0307(14) 0.0371(15) 0.0300(14) 0.0028(12) 0.0009(11) 0.0048(12)
C8A 0.069(3) 0.051(2) 0.0345(18) -0.0006(15) 0.0140(17) -0.0161(19)
C8B 0.0315(15) 0.0538(19) 0.0326(15) 0.0041(14) 0.0047(12) 0.0098(14)
C9A 0.050(2) 0.067(3) 0.0408(19) -0.0113(17) 0.0170(16) -0.0133(19)
C9B 0.0364(17) 0.053(2) 0.0417(18) -0.0061(15) 0.0125(14) -0.0056(15)
C10A 0.0347(18) 0.081(3) 0.054(2) 0.002(2) 0.0082(16) 0.0033(18)
C10B 0.065(3) 0.0337(18) 0.090(3) 0.0052(18) 0.046(2) -0.0047(17)
C11A 0.0325(17) 0.069(2) 0.0427(19) 0.0132(17) 0.0020(14) 0.0011(16)
C11B 0.059(2) 0.0351(17) 0.073(3) 0.0108(17) 0.037(2) 0.0121(16)
C12A 0.086(3) 0.048(2) 0.059(2) 0.0063(19) 0.004(2) 0.012(2)
C12B 0.058(2) 0.041(2) 0.089(3) 0.018(2) 0.027(2) 0.0145(17)
C13A 0.064(3) 0.102(4) 0.073(3) -0.017(3) 0.038(2) -0.021(3)
C13B 0.043(2) 0.079(3) 0.072(3) -0.007(2) 0.0228(19) -0.016(2)
C14A 0.049(2) 0.119(4) 0.090(4) 0.061(3) 0.009(2) 0.023(3)
C14B 0.122(5) 0.051(3) 0.189(7) 0.051(3) 0.109(5) 0.048(3)
C15A 0.0324(15) 0.0504(18) 0.0246(14) -0.0061(13) 0.0026(11) 0.0029(13)
C15B 0.0303(14) 0.0429(16) 0.0209(13) 0.0034(11) 0.0025(10) 0.0001(12)
C16A 0.0437(18) 0.0398(17) 0.0408(17) -0.0078(14) 0.0067(14) -0.0004(14)
C16B 0.0380(16) 0.0456(18) 0.0259(14) 0.0075(12) -0.0042(12) -0.0004(13)
C17A 0.049(2) 0.0454(19) 0.050(2) -0.0192(16) 0.0132(16) 0.0026(15)
C17B 0.051(2) 0.058(2) 0.0275(16) 0.0119(15) -0.0054(14) -0.0098(17)
C18A 0.050(2) 0.063(2) 0.0296(16) -0.0119(16) 0.0071(14) -0.0034(17)
C18B 0.047(2) 0.073(3) 0.0226(15) 0.0003(16) 0.0058(13) -0.0215(18)
C19A 0.0473(19) 0.073(2) 0.0254(15) -0.0010(15) -0.0015(13) 0.0064(17)
C19B 0.0456(19) 0.065(2) 0.0330(17) -0.0107(16) 0.0137(14) -0.0026(17)
C20A 0.0401(17) 0.065(2) 0.0246(15) -0.0045(14) -0.0018(12) 0.0115(15)
C20B 0.0424(17) 0.0446(18) 0.0298(15) -0.0001(13) 0.0083(13) 0.0028(14)
C21A 0.075(3) 0.046(2) 0.070(3) 0.0082(19) 0.018(2) 0.0160(19)
C21B 0.055(2) 0.056(2) 0.047(2) 0.0134(17) -0.0052(16) 0.0172(17)
C22A 0.072(3) 0.096(3) 0.041(2) -0.019(2) 0.0183(19) 0.005(2)
C22B 0.078(3) 0.109(4) 0.0283(18) 0.003(2) 0.0152(18) -0.033(3)
C23A 0.065(3) 0.099(3) 0.0372(19) 0.007(2) -0.0003(17) 0.043(2)
C23B 0.079(3) 0.050(2) 0.059(2) 0.0040(18) 0.022(2) 0.023(2)
C24A 0.0220(12) 0.0365(15) 0.0240(13) 0.0021(11) -0.0001(10) 0.0064(11)
C24B 0.0224(12) 0.0246(12) 0.0260(13) 0.0064(10) 0.0023(10) 0.0079(10)
C25A 0.0455(17) 0.0388(16) 0.0290(15) -0.0052(12) 0.0018(12) 0.0141(13)
C25B 0.0390(15) 0.0346(15) 0.0219(13) 0.0045(11) 0.0016(11) 0.0100(12)
C26A 0.0454(17) 0.0431(17) 0.0216(13) -0.0042(12) 0.0009(12) 0.0114(14)
C26B 0.0351(15) 0.0311(14) 0.0246(13) -0.0012(11) 0.0004(11) 0.0092(11)
C27A 0.0351(15) 0.0373(15) 0.0295(14) 0.0006(12) -0.0040(11) 0.0148(12)
C27B 0.0378(15) 0.0257(13) 0.0244(13) 0.0072(10) 0.0058(11) 0.0120(11)
C28A 0.0373(17) 0.059(2) 0.0431(18) 0.0049(15) -0.0010(14) 0.0231(15)
C28B 0.0445(17) 0.0292(14) 0.0351(15) 0.0080(12) 0.0120(13) 0.0071(12)
C29A 0.049(2) 0.057(2) 0.049(2) 0.0051(16) -0.0090(16) 0.0308(17)
C29B 0.061(2) 0.0268(16) 0.067(2) 0.0115(15) 0.0239(18) 0.0074(15)
C30A 0.060(2) 0.0381(17) 0.0484(19) 0.0060(15) -0.0113(16) 0.0194(16)
C30B 0.083(3) 0.0291(17) 0.089(3) 0.0221(18) 0.038(2) 0.0244(18)
C31A 0.0471(19) 0.0349(16) 0.0465(19) 0.0073(14) -0.0046(14) 0.0069(14)
C31B 0.056(2) 0.0414(18) 0.064(2) 0.0198(16) 0.0239(18) 0.0296(16)
C32A 0.0350(15) 0.0309(15) 0.0392(16) 0.0023(12) -0.0062(12) 0.0079(12)
C32B 0.0400(16) 0.0358(15) 0.0311(14) 0.0117(12) 0.0084(12) 0.0153(13)
C33A 0.038(2) 0.109(4) 0.062(2) 0.026(2) 0.0101(17) 0.036(2)
C33B 0.0376(17) 0.0344(16) 0.0493(19) 0.0053(14) 0.0145(14) 0.0042(13)
C34A 0.054(3) 0.078(3) 0.112(4) 0.002(3) 0.034(3) 0.004(2)
C34B 0.057(2) 0.087(3) 0.079(3) 0.038(3) 0.035(2) 0.018(2)
C35A 0.045(2) 0.139(5) 0.068(3) -0.017(3) 0.004(2) 0.037(3)
C35B 0.056(3) 0.103(4) 0.063(3) 0.018(3) 0.008(2) 0.024(2)
C36A 0.0302(15) 0.0436(18) 0.0497(19) 0.0106(15) -0.0071(13) 0.0053(13)
C36B 0.0324(15) 0.0447(17) 0.0345(15) 0.0073(13) 0.0034(12) 0.0139(13)
C37A 0.049(2) 0.095(3) 0.069(3) 0.000(2) -0.0031(19) 0.035(2)
C37B 0.048(2) 0.098(3) 0.043(2) 0.013(2) -0.0053(16) 0.024(2)
C38A 0.057(3) 0.077(3) 0.109(4) -0.031(3) -0.041(3) 0.020(2)
C38B 0.0411(18) 0.063(2) 0.0358(17) 0.0101(16) 0.0043(14) -0.0028(16)
C39A 0.0336(14) 0.0351(15) 0.0194(12) 0.0015(11) 0.0016(10) 0.0057(11)
C39B 0.0283(13) 0.0210(12) 0.0273(13) 0.0013(10) -0.0042(10) 0.0057(10)
C40A 0.0399(16) 0.0391(16) 0.0276(14) -0.0023(12) 0.0057(12) -0.0007(13)
C40B 0.0285(14) 0.0270(13) 0.0358(15) 0.0013(11) -0.0026(11) 0.0072(11)
C41A 0.059(2) 0.0391(18) 0.0441(19) 0.0038(15) 0.0150(16) -0.0023(16)
C41B 0.0385(16) 0.0298(15) 0.0452(17) 0.0026(13) -0.0074(13) 0.0171(12)
C42A 0.076(3) 0.0366(18) 0.0434(19) 0.0090(15) 0.0123(17) 0.0138(17)
C42B 0.0482(17) 0.0209(13) 0.0361(15) 0.0053(11) -0.0053(13) 0.0082(12)
C43A 0.053(2) 0.0495(19) 0.0325(16) 0.0074(14) 0.0061(14) 0.0223(16)
C43B 0.0346(15) 0.0228(13) 0.0382(16) 0.0053(11) -0.0001(12) -0.0001(11)
C44A 0.0352(15) 0.0442(17) 0.0228(13) 0.0058(12) 0.0040(11) 0.0098(13)
C44B 0.0274(13) 0.0237(13) 0.0321(14) 0.0040(11) -0.0022(11) 0.0024(10)
C45A 0.0333(16) 0.057(2) 0.0447(19) -0.0021(16) 0.0090(14) -0.0009(15)
C45B 0.0292(15) 0.0435(18) 0.057(2) 0.0142(15) 0.0063(14) 0.0138(13)
C46A 0.045(2) 0.138(5) 0.038(2) 0.011(2) 0.0068(16) 0.010(2)
C46B 0.059(3) 0.078(3) 0.071(3) 0.004(2) 0.024(2) 0.020(2)
C47A 0.044(2) 0.099(3) 0.0387(19) -0.004(2) 0.0114(15) 0.003(2)
C47B 0.040(2) 0.088(3) 0.085(3) 0.005(3) -0.001(2) -0.016(2)
C48A 0.0315(15) 0.055(2) 0.0400(17) 0.0173(15) 0.0034(13) 0.0077(14)
C48B 0.0282(15) 0.0353(16) 0.0509(19) 0.0129(14) 0.0006(13) 0.0077(12)
C49A 0.061(3) 0.104(4) 0.080(3) 0.026(3) 0.027(2) 0.012(3)
C49B 0.050(2) 0.097(4) 0.091(3) -0.015(3) -0.034(2) 0.030(2)
C50A 0.086(4) 0.112(4) 0.094(4) 0.058(4) -0.043(3) -0.041(3)
C50B 0.0392(19) 0.093(3) 0.067(3) 0.027(2) 0.0193(18) 0.031(2)
N1A 0.0312(13) 0.0481(15) 0.0254(12) -0.0019(11) 0.0028(10) -0.0010(11)
N1B 0.0266(12) 0.0355(13) 0.0243(11) 0.0034(9) 0.0042(9) 0.0029(9)
N2A 0.0339(13) 0.0472(15) 0.0217(11) -0.0049(10) 0.0010(9) 0.0050(11)
N2B 0.0273(12) 0.0385(13) 0.0214(11) 0.0032(9) 0.0026(9) 0.0046(10)
N3A 0.0303(12) 0.0367(13) 0.0253(11) 0.0006(10) -0.0010(9) 0.0105(10)
N3B 0.0291(11) 0.0245(11) 0.0210(10) 0.0049(8) 0.0034(8) 0.0080(9)
N4A 0.0299(12) 0.0339(12) 0.0210(11) 0.0008(9) 0.0004(9) 0.0061(9)
N4B 0.0245(11) 0.0217(10) 0.0251(11) 0.0023(8) 0.0003(8) 0.0055(8)
O1A 0.0361(11) 0.0569(14) 0.0241(10) -0.0056(9) 0.0044(8) -0.0005(10)
O1B 0.0314(10) 0.0466(12) 0.0205(9) 0.0024(8) 0.0037(8) 0.0043(9)
O2A 0.0290(10) 0.0459(12) 0.0255(10) -0.0028(9) -0.0021(8) 0.0074(9)
O2B 0.0273(10) 0.0421(11) 0.0255(10) 0.0046(8) 0.0009(7) 0.0100(8)
Cu1A 0.0445(2) 0.0385(2) 0.02052(18) -0.00222(14) -0.00455(14) 0.01272(16)
Cu1B 0.0508(2) 0.02993(19) 0.02212(18) 0.00116(13) -0.00587(15) 0.01601(16)
B1A 0.213(8) 0.084(4) 0.068(4) 0.027(3) -0.003(5) 0.013(5)
B1B 0.056(3) 0.085(4) 0.072(3) -0.024(3) -0.025(2) 0.015(3)
F1A 0.487(10) 0.067(2) 0.060(2) 0.0098(16) 0.064(4) 0.071(4)
F1B 0.115(3) 0.119(3) 0.162(4) -0.070(3) -0.070(3) 0.050(2)
F2A 0.179(5) 0.177(6) 0.475(14) 0.001(8) -0.030(6) 0.007(5)
F2B 0.158(3) 0.084(2) 0.0749(19) -0.0102(16) -0.037(2) 0.043(2)
F3A 0.149(4) 0.223(5) 0.076(2) -0.054(3) -0.026(2) 0.000(4)
F3B 0.093(3) 0.229(7) 0.426(10) 0.070(8) 0.040(5) 0.003(4)
F4A 0.189(5) 0.156(4) 0.166(4) 0.095(3) 0.054(4) 0.077(4)
F4B 0.412(10) 0.166(5) 0.100(3) -0.041(3) -0.115(4) 0.059(6)

loop_
_atom_type_symbol
_atom_type_description
_atom_type_scat_dispersion_real
_atom_type_scat_dispersion_imag
_atom_type_scat_source
C C 0.0033 0.0016 'International Tables Vol C Tables 4.2.6.8 and 6.1.1.4'
H H 0 0 'International Tables Vol C Tables 4.2.6.8 and 6.1.1.4'
N N 0.0061 0.0033 'International Tables Vol C Tables 4.2.6.8 and 6.1.1.4'
O O 0.0106 0.006 'International Tables Vol C Tables 4.2.6.8 and 6.1.1.4'
Cu Cu 0.3201 1.2651 'International Tables Vol C Tables 4.2.6.8 and 6.1.1.4'
B B 0.0013 0.0007 'International Tables Vol C Tables 4.2.6.8 and 6.1.1.4'
F F 0.0171 0.0103 'International Tables Vol C Tables 4.2.6.8 and 6.1.1.4'

loop_
_geom_angle_atom_site_label_1
_geom_angle_atom_site_label_2
_geom_angle_atom_site_label_3
_geom_angle
N2A C1A N1A 110.2(3)
N2A C1A H1A 124.9
N1A C1A H1A 124.9
N2B C1B N1B 110.3(2)
N2B C1B H1B 124.8
N1B C1B H1B 124.8
O1A C2A N1A 122.1(3)
O1A C2A C3A 132.5(3)
N1A C2A C3A 105.4(2)
O1B C2B N1B 122.2(2)
O1B C2B C3B 132.5(3)
N1B C2B C3B 105.4(2)
C4A C3A C2A 124.4(3)
C4A C3A N2A 129.9(3)
C2A C3A N2A 105.6(2)
C2B C3B N2B 106.1(2)
C2B C3B C4B 124.9(2)
N2B C3B C4B 129.0(2)
O2A C4A C3A 120.2(3)
O2A C4A C5A 117.3(3)
C3A C4A C5A 122.5(3)
O2B C4B C3B 119.4(2)
O2B C4B C5B 117.7(2)
C3B C4B C5B 122.9(2)
C4A C5A H5A1 109.5
C4A C5A H5A2 109.5
H5A1 C5A H5A2 109.5
C4A C5A H5A3 109.5
H5A1 C5A H5A3 109.5
H5A2 C5A H5A3 109.5
C4B C5B H5B1 109.5
C4B C5B H5B2 109.5
H5B1 C5B H5B2 109.5
C4B C5B H5B3 109.5
H5B1 C5B H5B3 109.5
H5B2 C5B H5B3 109.5
C7A C6A C11A 122.7(3)
C7A C6A N1A 119.4(3)
C11A C6A N1A 117.8(3)
C11B C6B C7B 122.5(3)
C11B C6B N1B 118.8(3)
C7B C6B N1B 118.7(3)
C6A C7A C8A 117.0(4)
C6A C7A C12A 121.9(3)
C8A C7A C12A 121.1(4)
C8B C7B C6B 117.7(3)
C8B C7B C12B 120.9(3)
C6B C7B C12B 121.4(3)
C9A C8A C7A 122.4(4)
C9A C8A H8A 118.8
C7A C8A H8A 118.8
C9B C8B C7B 122.1(3)
C9B C8B H8B 119.0
C7B C8B H8B 119.0
C8A C9A C10A 118.8(3)
C8A C9A C13A 120.7(4)
C10A C9A C13A 120.6(5)
C8B C9B C10B 118.6(3)
C8B C9B C13B 120.3(4)
C10B C9B C13B 121.1(4)
C9A C10A C11A 121.5(4)
C9A C10A H10A 119.2
C11A C10A H10A 119.2
C9B C10B C11B 121.9(3)
C9B C10B H10B 119.0
C11B C10B H10B 119.0
C6A C11A C10A 117.5(4)
C6A C11A C14A 120.9(3)
C10A C11A C14A 121.5(4)
C6B C11B C10B 117.2(3)
C6B C11B C14B 121.0(3)
C10B C11B C14B 121.8(4)
C7A C12A H12A 109.5
C7A C12A H12B 109.5
H12A C12A H12B 109.5
C7A C12A H12C 109.5
H12A C12A H12C 109.5
H12B C12A H12C 109.5
C7B C12B H12D 109.5
C7B C12B H12E 109.5
H12D C12B H12E 109.5
C7B C12B H12F 109.5
H12D C12B H12F 109.5
H12E C12B H12F 109.5
C9A C13A H13A 109.5
C9A C13A H13B 109.5
H13A C13A H13B 109.5
C9A C13A H13C 109.5
H13A C13A H13C 109.5
H13B C13A H13C 109.5
C9B C13B H13D 109.5
C9B C13B H13E 109.5
H13D C13B H13E 109.5
C9B C13B H13F 109.5
H13D C13B H13F 109.5
H13E C13B H13F 109.5
C11A C14A H14A 109.5
C11A C14A H14B 109.5
H14A C14A H14B 109.5
C11A C14A H14C 109.5
H14A C14A H14C 109.5
H14B C14A H14C 109.5
C11B C14B H14D 109.5
C11B C14B H14E 109.5
H14D C14B H14E 109.5
C11B C14B H14F 109.5
H14D C14B H14F 109.5
H14E C14B H14F 109.5
C16A C15A C20A 123.9(3)
C16A C15A N2A 119.2(3)
C20A C15A N2A 116.9(3)
C16B C15B C20B 123.6(3)
C16B C15B N2B 117.9(3)
C20B C15B N2B 118.4(3)
C15A C16A C17A 116.4(3)
C15A C16A C21A 122.3(3)
C17A C16A C21A 121.3(3)
C15B C16B C17B 116.5(3)
C15B C16B C21B 122.2(3)
C17B C16B C21B 121.2(3)
C18A C17A C16A 121.7(3)
C18A C17A H17A 119.2
C16A C17A H17A 119.2
C18B C17B C16B 121.9(3)
C18B C17B H17B 119.0
C16B C17B H17B 119.0
C19A C18A C17A 119.5(3)
C19A C18A C22A 120.3(4)
C17A C18A C22A 120.1(4)
C17B C18B C19B 119.5(3)
C17B C18B C22B 121.2(4)
C19B C18B C22B 119.3(4)
C18A C19A C20A 121.7(4)
C18A C19A H19A 119.1
C20A C19A H19A 119.1
C18B C19B C20B 121.5(4)
C18B C19B H19B 119.3
C20B C19B H19B 119.3
C15A C20A C19A 116.8(3)
C15A C20A C23A 123.2(3)
C19A C20A C23A 120.0(3)
C15B C20B C19B 116.9(3)
C15B C20B C23B 122.3(3)
C19B C20B C23B 120.8(3)
C16A C21A H21A 109.5
C16A C21A H21B 109.5
H21A C21A H21B 109.5
C16A C21A H21C 109.5
H21A C21A H21C 109.5
H21B C21A H21C 109.5
C16B C21B H21D 109.5
C16B C21B H21E 109.5
H21D C21B H21E 109.5
C16B C21B H21F 109.5
H21D C21B H21F 109.5
H21E C21B H21F 109.5
C18A C22A H22A 109.5
C18A C22A H22B 109.5
H22A C22A H22B 109.5
C18A C22A H22C 109.5
H22A C22A H22C 109.5
H22B C22A H22C 109.5
C18B C22B H22D 109.5
C18B C22B H22E 109.5
H22D C22B H22E 109.5
C18B C22B H22F 109.5
H22D C22B H22F 109.5
H22E C22B H22F 109.5
C20A C23A H23A 109.5
C20A C23A H23B 109.5
H23A C23A H23B 109.5
C20A C23A H23C 109.5
H23A C23A H23C 109.5
H23B C23A H23C 109.5
C20B C23B H23D 109.5
C20B C23B H23E 109.5
H23D C23B H23E 109.5
C20B C23B H23F 109.5
H23D C23B H23F 109.5
H23E C23B H23F 109.5
N3A C24A N4A 103.7(2)
N3A C24A Cu1A 127.5(2)
N4A C24A Cu1A 128.7(2)
N4B C24B N3B 103.1(2)
N4B C24B Cu1B 127.64(19)
N3B C24B Cu1B 129.25(19)
C26A C25A N3A 106.1(3)
C26A C25A H25A 126.9
N3A C25A H25A 126.9
C26B C25B N3B 107.0(2)
C26B C25B H25B 126.5
N3B C25B H25B 126.5
C25A C26A N4A 106.9(3)
C25A C26A H26A 126.5
N4A C26A H26A 126.5
C25B C26B N4B 106.0(2)
C25B C26B H26B 127.0
N4B C26B H26B 127.0
C32A C27A C28A 122.9(3)
C32A C27A N3A 118.8(2)
C28A C27A N3A 118.3(3)
C32B C27B C28B 123.7(3)
C32B C27B N3B 116.9(3)
C28B C27B N3B 119.3(2)
C29A C28A C27A 117.0(3)
C29A C28A C33A 120.8(3)
C27A C28A C33A 122.1(3)
C29B C28B C27B 116.5(3)
C29B C28B C33B 121.4(3)
C27B C28B C33B 122.1(3)
C30A C29A C28A 121.5(3)
C30A C29A H29A 119.3
C28A C29A H29A 119.3
C30B C29B C28B 121.1(3)
C30B C29B H29B 119.4
C28B C29B H29B 119.4
C29A C30A C31A 120.3(3)
C29A C30A H30A 119.9
C31A C30A H30A 119.9
C31B C30B C29B 120.8(3)
C31B C30B H30B 119.6
C29B C30B H30B 119.6
C30A C31A C32A 120.8(3)
C30A C31A H31A 119.6
C32A C31A H31A 119.6
C30B C31B C32B 121.0(3)
C30B C31B H31B 119.5
C32B C31B H31B 119.5
C31A C32A C27A 117.6(3)
C31A C32A C36A 119.9(3)
C27A C32A C36A 122.5(3)
C27B C32B C31B 116.7(3)
C27B C32B C36B 122.7(3)
C31B C32B C36B 120.6(3)
C28A C33A C34A 110.1(3)
C28A C33A C35A 111.3(4)
C34A C33A C35A 111.8(4)
C28A C33A H33A 107.8
C34A C33A H33A 107.8
C35A C33A H33A 107.8
C35B C33B C28B 111.4(3)
C35B C33B C34B 111.3(4)
C28B C33B C34B 112.2(3)
C35B C33B H33B 107.2
C28B C33B H33B 107.2
C34B C33B H33B 107.2
C33A C34A H34A 109.5
C33A C34A H34B 109.5
H34A C34A H34B 109.5
C33A C34A H34C 109.5
H34A C34A H34C 109.5
H34B C34A H34C 109.5
C33B C34B H34D 109.5
C33B C34B H34E 109.5
H34D C34B H34E 109.5
C33B C34B H34F 109.5
H34D C34B H34F 109.5
H34E C34B H34F 109.5
C33A C35A H35A 109.5
C33A C35A H35B 109.5
H35A C35A H35B 109.5
C33A C35A H35C 109.5
H35A C35A H35C 109.5
H35B C35A H35C 109.5
C33B C35B H35D 109.5
C33B C35B H35E 109.5
H35D C35B H35E 109.5
C33B C35B H35F 109.5
H35D C35B H35F 109.5
H35E C35B H35F 109.5
C37A C36A C38A 111.5(4)
C37A C36A C32A 111.5(3)
C38A C36A C32A 110.1(3)
C37A C36A H36A 107.8
C38A C36A H36A 107.8
C32A C36A H36A 107.8
C32B C36B C37B 111.9(3)
C32B C36B C38B 110.5(3)
C37B C36B C38B 111.6(3)
C32B C36B H36B 107.6
C37B C36B H36B 107.6
C38B C36B H36B 107.6
C36A C37A H37A 109.5
C36A C37A H37B 109.5
H37A C37A H37B 109.5
C36A C37A H37C 109.5
H37A C37A H37C 109.5
H37B C37A H37C 109.5
C36B C37B H37D 109.5
C36B C37B H37E 109.5
H37D C37B H37E 109.5
C36B C37B H37F 109.5
H37D C37B H37F 109.5
H37E C37B H37F 109.5
C36A C38A H38A 109.5
C36A C38A H38B 109.5
H38A C38A H38B 109.5
C36A C38A H38C 109.5
H38A C38A H38C 109.5
H38B C38A H38C 109.5
C36B C38B H38D 109.5
C36B C38B H38E 109.5
H38D C38B H38E 109.5
C36B C38B H38F 109.5
H38D C38B H38F 109.5
H38E C38B H38F 109.5
C40A C39A C44A 123.1(3)
C40A C39A N4A 119.3(3)
C44A C39A N4A 117.6(3)
C40B C39B C44B 123.2(3)
C40B C39B N4B 118.4(2)
C44B C39B N4B 118.4(2)
C41A C40A C39A 116.9(3)
C41A C40A C45A 121.1(3)
C39A C40A C45A 122.0(3)
C39B C40B C41B 117.0(3)
C39B C40B C45B 121.5(3)
C41B C40B C45B 121.4(3)
C42A C41A C40A 121.3(3)
C42A C41A H41A 119.4
C40A C41A H41A 119.4
C42B C41B C40B 121.1(3)
C42B C41B H41B 119.4
C40B C41B H41B 119.4
C41A C42A C43A 120.7(3)
C41A C42A H42A 119.6
C43A C42A H42A 119.6
C43B C42B C41B 120.6(3)
C43B C42B H42B 119.7
C41B C42B H42B 119.7
C42A C43A C44A 120.7(3)
C42A C43A H43A 119.6
C44A C43A H43A 119.6
C42B C43B C44B 121.0(3)
C42B C43B H43B 119.5
C44B C43B H43B 119.5
C43A C44A C39A 117.2(3)
C43A C44A C48A 121.1(3)
C39A C44A C48A 121.8(3)
C43B C44B C39B 117.1(3)
C43B C44B C48B 121.0(3)
C39B C44B C48B 121.9(2)
C40A C45A C46A 111.0(3)
C40A C45A C47A 112.1(3)
C46A C45A C47A 109.0(3)
C40A C45A H45A 108.2
C46A C45A H45A 108.2
C47A C45A H45A 108.2
C40B C45B C47B 110.9(3)
C40B C45B C46B 111.7(3)
C47B C45B C46B 111.6(3)
C40B C45B H45B 107.5
C47B C45B H45B 107.5
C46B C45B H45B 107.5
C45A C46A H46A 109.5
C45A C46A H46B 109.5
H46A C46A H46B 109.5
C45A C46A H46C 109.5
H46A C46A H46C 109.5
H46B C46A H46C 109.5
C45B C46B H46D 109.5
C45B C46B H46E 109.5
H46D C46B H46E 109.5
C45B C46B H46F 109.5
H46D C46B H46F 109.5
H46E C46B H46F 109.5
C45A C47A H47A 109.5
C45A C47A H47B 109.5
H47A C47A H47B 109.5
C45A C47A H47C 109.5
H47A C47A H47C 109.5
H47B C47A H47C 109.5
C45B C47B H47D 109.5
C45B C47B H47E 109.5
H47D C47B H47E 109.5
C45B C47B H47F 109.5
H47D C47B H47F 109.5
H47E C47B H47F 109.5
C50A C48A C44A 113.5(3)
C50A C48A C49A 113.7(4)
C44A C48A C49A 111.3(3)
C50A C48A H48A 105.8
C44A C48A H48A 105.8
C49A C48A H48A 105.8
C49B C48B C44B 109.6(3)
C49B C48B C50B 112.1(3)
C44B C48B C50B 112.4(3)
C49B C48B H48B 107.5
C44B C48B H48B 107.5
C50B C48B H48B 107.5
C48A C49A H49A 109.5
C48A C49A H49B 109.5
H49A C49A H49B 109.5
C48A C49A H49C 109.5
H49A C49A H49C 109.5
H49B C49A H49C 109.5
C48B C49B H49D 109.5
C48B C49B H49E 109.5
H49D C49B H49E 109.5
C48B C49B H49F 109.5
H49D C49B H49F 109.5
H49E C49B H49F 109.5
C48A C50A H50A 109.5
C48A C50A H50B 109.5
H50A C50A H50B 109.5
C48A C50A H50C 109.5
H50A C50A H50C 109.5
H50B C50A H50C 109.5
C48B C50B H50D 109.5
C48B C50B H50E 109.5
H50D C50B H50E 109.5
C48B C50B H50F 109.5
H50D C50B H50F 109.5
H50E C50B H50F 109.5
C1A N1A C2A 109.2(2)
C1A N1A C6A 126.8(3)
C2A N1A C6A 123.7(2)
C1B N1B C2B 109.1(2)
C1B N1B C6B 124.7(2)
C2B N1B C6B 126.2(2)
C1A N2A C3A 109.6(2)
C1A N2A C15A 123.2(2)
C3A N2A C15A 127.2(2)
C1B N2B C3B 109.1(2)
C1B N2B C15B 122.9(2)
C3B N2B C15B 127.8(2)
C24A N3A C25A 111.8(2)
C24A N3A C27A 123.8(2)
C25A N3A C27A 124.4(2)
C24B N3B C25B 111.4(2)
C24B N3B C27B 123.4(2)
C25B N3B C27B 124.5(2)
C24A N4A C26A 111.4(2)
C24A N4A C39A 123.5(2)
C26A N4A C39A 125.0(2)
C24B N4B C26B 112.4(2)
C24B N4B C39B 123.2(2)
C26B N4B C39B 124.3(2)
C2A O1A Cu1A 120.51(19)
C2B O1B Cu1B 121.99(18)
C4A O2A Cu1A 131.99(19)
C4B O2B Cu1B 131.56(18)
C24A Cu1A O2A 145.54(10)
C24A Cu1A O1A 124.19(10)
O2A Cu1A O1A 90.06(8)
C24B Cu1B O1B 134.43(10)
C24B Cu1B O2B 136.19(10)
O1B Cu1B O2B 89.20(8)
F3A B1A F1A 109.43(9)
F3A B1A F4A 109.87(9)
F1A B1A F4A 109.31(9)
F3A B1A F2A 109.33(9)
F1A B1A F2A 109.48(9)
F4A B1A F2A 109.40(9)
F4B B1B F1B 109.59(9)
F4B B1B F2B 109.56(9)
F1B B1B F2B 109.55(9)
F4B B1B F3B 109.47(9)
F1B B1B F3B 109.27(9)
F2B B1B F3B 109.38(9)

loop_
_geom_bond_atom_site_label_1
_geom_bond_atom_site_label_2
_geom_bond_distance
C1A N2A 1.311(4)
C1A N1A 1.345(4)
C1A H1A 0.9300
C1B N2B 1.314(4)
C1B N1B 1.344(4)
C1B H1B 0.9300
C2A O1A 1.241(4)
C2A N1A 1.411(4)
C2A C3A 1.420(4)
C2B O1B 1.247(3)
C2B N1B 1.411(4)
C2B C3B 1.414(4)
C3A C4A 1.411(4)
C3A N2A 1.421(4)
C3B N2B 1.419(3)
C3B C4B 1.420(4)
C4A O2A 1.255(3)
C4A C5A 1.500(4)
C4B O2B 1.260(3)
C4B C5B 1.508(4)
C5A H5A1 0.9600
C5A H5A2 0.9600
C5A H5A3 0.9600
C5B H5B1 0.9600
C5B H5B2 0.9600
C5B H5B3 0.9600
C6A C7A 1.383(5)
C6A C11A 1.390(5)
C6A N1A 1.447(4)
C6B C11B 1.377(5)
C6B C7B 1.390(4)
C6B N1B 1.448(4)
C7A C8A 1.399(5)
C7A C12A 1.514(6)
C7B C8B 1.385(4)
C7B C12B 1.490(5)
C8A C9A 1.369(6)
C8A H8A 0.9300
C8B C9B 1.368(5)
C8B H8B 0.9300
C9A C10A 1.382(6)
C9A C13A 1.508(5)
C9B C10B 1.377(6)
C9B C13B 1.524(5)
C10A C11A 1.396(5)
C10A H10A 0.9300
C10B C11B 1.401(5)
C10B H10B 0.9300
C11A C14A 1.506(6)
C11B C14B 1.498(5)
C12A H12A 0.9600
C12A H12B 0.9600
C12A H12C 0.9600
C12B H12D 0.9600
C12B H12E 0.9600
C12B H12F 0.9600
C13A H13A 0.9600
C13A H13B 0.9600
C13A H13C 0.9600
C13B H13D 0.9600
C13B H13E 0.9600
C13B H13F 0.9600
C14A H14A 0.9600
C14A H14B 0.9600
C14A H14C 0.9600
C14B H14D 0.9600
C14B H14E 0.9600
C14B H14F 0.9600
C15A C16A 1.377(5)
C15A C20A 1.398(5)
C15A N2A 1.462(4)
C15B C16B 1.391(4)
C15B C20B 1.391(5)
C15B N2B 1.451(3)
C16A C17A 1.410(5)
C16A C21A 1.498(6)
C16B C17B 1.400(5)
C16B C21B 1.509(5)
C17A C18A 1.383(6)
C17A H17A 0.9300
C17B C18B 1.371(6)
C17B H17B 0.9300
C18A C19A 1.369(6)
C18A C22A 1.520(5)
C18B C19B 1.386(6)
C18B C22B 1.512(5)
C19A C20A 1.399(5)
C19A H19A 0.9300
C19B C20B 1.394(4)
C19B H19B 0.9300
C20A C23A 1.506(5)
C20B C23B 1.500(5)
C21A H21A 0.9600
C21A H21B 0.9600
C21A H21C 0.9600
C21B H21D 0.9600
C21B H21E 0.9600
C21B H21F 0.9600
C22A H22A 0.9600
C22A H22B 0.9600
C22A H22C 0.9600
C22B H22D 0.9600
C22B H22E 0.9600
C22B H22F 0.9600
C23A H23A 0.9600
C23A H23B 0.9600
C23A H23C 0.9600
C23B H23D 0.9600
C23B H23E 0.9600
C23B H23F 0.9600
C24A N3A 1.355(4)
C24A N4A 1.363(4)
C24A Cu1A 1.873(3)
C24B N4B 1.357(3)
C24B N3B 1.359(3)
C24B Cu1B 1.883(3)
C25A C26A 1.347(5)
C25A N3A 1.393(4)
C25A H25A 0.9300
C25B C26B 1.340(4)
C25B N3B 1.387(4)
C25B H25B 0.9300
C26A N4A 1.388(4)
C26A H26A 0.9300
C26B N4B 1.381(3)
C26B H26B 0.9300
C27A C32A 1.393(4)
C27A C28A 1.399(4)
C27A N3A 1.444(4)
C27B C32B 1.393(4)
C27B C28B 1.398(4)
C27B N3B 1.440(3)
C28A C29A 1.390(5)
C28A C33A 1.518(6)
C28B C29B 1.392(4)
C28B C33B 1.519(4)
C29A C30A 1.379(6)
C29A H29A 0.9300
C29B C30B 1.375(6)
C29B H29B 0.9300
C30A C31A 1.380(5)
C30A H30A 0.9300
C30B C31B 1.371(6)
C30B H30B 0.9300
C31A C32A 1.392(4)
C31A H31A 0.9300
C31B C32B 1.397(4)
C31B H31B 0.9300
C32A C36A 1.521(4)
C32B C36B 1.521(4)
C33A C34A 1.522(7)
C33A C35A 1.528(6)
C33A H33A 0.9800
C33B C35B 1.515(6)
C33B C34B 1.521(5)
C33B H33B 0.9800
C34A H34A 0.9600
C34A H34B 0.9600
C34A H34C 0.9600
C34B H34D 0.9600
C34B H34E 0.9600
C34B H34F 0.9600
C35A H35A 0.9600
C35A H35B 0.9600
C35A H35C 0.9600
C35B H35D 0.9600
C35B H35E 0.9600
C35B H35F 0.9600
C36A C37A 1.509(6)
C36A C38A 1.521(5)
C36A H36A 0.9800
C36B C37B 1.521(5)
C36B C38B 1.523(4)
C36B H36B 0.9800
C37A H37A 0.9600
C37A H37B 0.9600
C37A H37C 0.9600
C37B H37D 0.9600
C37B H37E 0.9600
C37B H37F 0.9600
C38A H38A 0.9600
C38A H38B 0.9600
C38A H38C 0.9600
C38B H38D 0.9600
C38B H38E 0.9600
C38B H38F 0.9600
C39A C40A 1.398(4)
C39A C44A 1.400(4)
C39A N4A 1.446(4)
C39B C40B 1.392(4)
C39B C44B 1.401(4)
C39B N4B 1.441(3)
C40A C41A 1.390(5)
C40A C45A 1.527(5)
C40B C41B 1.399(4)
C40B C45B 1.513(4)
C41A C42A 1.371(6)
C41A H41A 0.9300
C41B C42B 1.380(5)
C41B H41B 0.9300
C42A C43A 1.384(5)
C42A H42A 0.9300
C42B C43B 1.374(4)
C42B H42B 0.9300
C43A C44A 1.388(5)
C43A H43A 0.9300
C43B C44B 1.398(4)
C43B H43B 0.9300
C44A C48A 1.522(4)
C44B C48B 1.521(4)
C45A C46A 1.530(5)
C45A C47A 1.531(5)
C45A H45A 0.9800
C45B C47B 1.518(5)
C45B C46B 1.524(5)
C45B H45B 0.9800
C46A H46A 0.9600
C46A H46B 0.9600
C46A H46C 0.9600
C46B H46D 0.9600
C46B H46E 0.9600
C46B H46F 0.9600
C47A H47A 0.9600
C47A H47B 0.9600
C47A H47C 0.9600
C47B H47D 0.9600
C47B H47E 0.9600
C47B H47F 0.9600
C48A C50A 1.502(5)
C48A C49A 1.532(6)
C48A H48A 0.9800
C48B C49B 1.518(5)
C48B C50B 1.526(5)
C48B H48B 0.9800
C49A H49A 0.9600
C49A H49B 0.9600
C49A H49C 0.9600
C49B H49D 0.9600
C49B H49E 0.9600
C49B H49F 0.9600
C50A H50A 0.9600
C50A H50B 0.9600
C50A H50C 0.9600
C50B H50D 0.9600
C50B H50E 0.9600
C50B H50F 0.9600
O1A Cu1A 2.055(2)
O1B Cu1B 2.028(2)
O2A Cu1A 2.005(2)
O2B Cu1B 2.066(2)
B1A F3A 1.3764(9)
B1A F1A 1.3775(9)
B1A F4A 1.3777(10)
B1A F2A 1.3793(11)
B1B F4B 1.3770(10)
B1B F1B 1.3778(10)
B1B F2B 1.3781(10)
B1B F3B 1.3785(10)
